data_1519100
loop_
_publ_author_name
'J.C. Trombe'
'S. Romero'

_publ_section_title
;
 Crystal structure and characterization of [La(H2O)]2(C2O4)(C4H4O5)2
;
_journal_name_full 'Solid State Sciences'
_journal_page_first 279
_journal_page_last 283
_journal_volume 2
_journal_year 2000
_chemical_formula_sum 'C10 H12 La2 O16'
_chemical_formula_weight 666.01
_space_group_IT_number 14
_symmetry_cell_setting monoclinic
_symmetry_Int_Tables_number 14
_symmetry_space_group_name_Hall '-P 2ybc'
_symmetry_space_group_name_H-M 'P 1 21/c 1'
_cell_angle_alpha 90
_cell_angle_beta 105.47(2)
_cell_angle_gamma 90
_cell_formula_units_Z 2
_cell_length_a 6.9580(8)
_cell_length_b 17.302(3)
_cell_length_c 7.003(2)
_cell_volume 812.5(3)
_diffrn_ambient_temperature 293
_diffrn_radiation_probe x-ray
_diffrn_radiation_type MoK\a
_diffrn_radiation_wavelength 0.71073
_exptl_absorpt_coefficient_mu 5.298
_exptl_crystal_density_diffrn 2.722
_exptl_crystal_F_000 628
_refine_ls_number_parameters 128
_refine_ls_number_reflns 2134
_refine_ls_R_factor_gt 0.0245
_refine_ls_wR_factor_gt 0.0277
_cod_data_source_file SSS-2000-2-279-283.cif
_cod_data_source_block LaCr
_cod_original_sg_symbol_H-M 'P 21/c'
_cod_database_code 1519100

loop_
_symmetry_equiv_pos_site_id
_symmetry_equiv_pos_as_xyz
1 x,y,z
2 -x,1/2+y,1/2-z
3 -x,-y,-z
4 x,1/2-y,1/2+z

loop_
_atom_site_label
_atom_site_type_symbol
_atom_site_thermal_displace_type
_atom_site_fract_x
_atom_site_fract_y
_atom_site_fract_z
_atom_site_occupancy
_atom_site_U_iso_or_equiv
_atom_site_calc_flag
_atom_site_refinement_flags
_atom_site_disorder_assembly
_atom_site_disorder_group
La La Uiso 0.22980(2) 0.08200(1) 0.41524(1) 1.000 0.0092(1) . . . .
O1 O Uiso -0.0396(3) 0.19620(10) 0.3935(3) 1.000 0.0208(9) . . . .
OW O Uiso 0.3801(3) 0.07290(10) 0.7906(3) 1.000 0.0239(10) . . . .
O2 O Uiso 0.3382(3) 0.21680(10) 0.5526(4) 1.000 0.0262(10) . . . .
O3 O Uiso 0.2995(3) 0.33950(10) 0.6348(3) 1.000 0.0220(9) . . . .
O4 O Uiso -0.4039(3) 0.06440(10) 0.4619(3) 1.000 0.0172(8) . . . .
O5 O Uiso -0.0760(3) 0.06420(10) 0.5526(3) 1.000 0.0176(8) . . . .
O6 O Uiso 0.0855(3) -0.06850(10) -0.1396(3) 1.000 0.0161(8) . . . .
O7 O Uiso 0.2496(3) -0.00580(10) 0.1336(3) 1.000 0.0158(8) . . . .
C1 C Uiso 0.0173(4) 0.27370(10) 0.4438(4) 1.000 0.0168(10) . . . .
C2 C Uiso 0.2375(4) 0.27580(10) 0.5533(4) 1.000 0.0162(10) . . . .
C3 C Uiso -0.2397(4) 0.17710(10) 0.3886(4) 1.000 0.0182(10) . . . .
C4 C Uiso -0.2397(3) 0.09670(10) 0.4736(4) 1.000 0.0128(9) . . . .
C5 C Uiso 0.0965(3) -0.02180(10) -0.0020(3) 1.000 0.0120(9) . . . .
H1 H Uiso 0.51740 0.05630 0.84090 1.000 0.0500 . . . .
H2 H Uiso 0.30400 0.08880 0.88280 1.000 0.0500 . . . .
H3 H Uiso -0.07240 0.28800 0.52800 1.000 0.0500 . . . .
H4 H Uiso 0.00760 0.31670 0.34100 1.000 0.0500 . . . .
H5 H Uiso -0.33840 0.17940 0.24450 1.000 0.0500 . . . .
H6 H Uiso -0.28600 0.21630 0.46450 1.000 0.0500 . . . .

loop_
_geom_angle_atom_site_label_1
_geom_angle_atom_site_label_2
_geom_angle_atom_site_label_3
_geom_angle
_geom_angle_site_symmetry_1
_geom_angle_site_symmetry_2
_geom_angle_site_symmetry_3
_geom_angle_publ_flag
O1 La OW 100.96(6) . . . yes
O1 La O2 58.98(7) . . . yes
O1 La O5 58.57(6) . . . yes
O1 La O7 125.35(7) . . . yes
O1 La O4 139.88(6) . . 1_655 yes
O1 La O6 64.83(6) . . 3_555 yes
O1 La O4 154.60(6) . . 3_556 yes
O1 La O5 113.21(6) . . 3_556 yes
O1 La O3 80.67(7) . . 4_554 yes
OW La O2 70.82(7) . . . yes
OW La O5 76.19(7) . . . yes
OW La O7 132.29(6) . . . yes
OW La O4 74.66(7) . . 1_655 yes
OW La O6 144.60(7) . . 3_555 yes
OW La O4 67.04(6) . . 3_556 yes
OW La O5 85.50(6) . . 3_556 yes
OW La O3 135.79(7) . . 4_554 yes
O2 La O5 99.12(7) . . . yes
O2 La O7 140.43(7) . . . yes
O2 La O4 82.76(7) . . 1_655 yes
O2 La O6 118.83(7) . . 3_555 yes
O2 La O4 129.78(7) . . 3_556 yes
O2 La O5 151.70(7) . . 3_556 yes
O2 La O3 72.85(7) . . 4_554 yes
O5 La O7 116.28(7) . . . yes
O4 La O5 148.34(7) 1_655 . . yes
O5 La O6 68.75(7) . . 3_555 yes
O4 La O5 96.22(6) 3_556 . . yes
O5 La O5 59.12(6) . . 3_556 yes
O3 La O5 134.42(7) 4_554 . . yes
O4 La O7 76.26(7) 1_655 . . yes
O6 La O7 64.06(7) 3_555 . . yes
O4 La O7 65.92(6) 3_556 . . yes
O5 La O7 67.52(6) 3_556 . . yes
O3 La O7 69.86(6) 4_554 . . yes
O4 La O6 137.61(7) 1_655 . 3_555 yes
O4 La O4 60.94(6) 1_655 . 3_556 yes
O4 La O5 106.24(6) 1_655 . 3_556 yes
O3 La O4 76.58(7) 4_554 . 1_655 yes
O4 La O6 111.32(6) 3_556 . 3_555 yes
O5 La O6 72.66(6) 3_556 . 3_555 yes
O3 La O6 76.33(7) 4_554 . 3_555 yes
O4 La O5 46.06(6) 3_556 . 3_556 yes
O3 La O4 123.88(6) 4_554 . 3_556 yes
O3 La O5 134.98(6) 4_554 . 3_556 yes
La O1 C1 122.36(16) . . . yes
La O1 C3 119.45(12) . . . yes
C1 O1 C3 115.66(19) . . . yes
La O2 C2 129.96(19) . . . yes
La O3 C2 134.73(18) 4_555 . . yes
La O4 C4 146.41(15) 1_455 . . yes
La O4 C4 94.02(14) 3_556 . . yes
La O4 La 119.06(7) 1_455 . 3_556 yes
La O5 C4 121.55(16) . . . yes
La O5 La 120.88(7) . . 3_556 yes
La O5 C4 96.86(14) 3_556 . . yes
La O6 C5 121.01(16) 3_555 . . yes
La O7 C5 120.82(16) . . . yes
H1 OW H2 120.00 . . . no
La OW H1 119.00 . . . no
La OW H2 121.00 . . . no
O1 C1 C2 109.00(18) . . . yes
O2 C2 O3 126.5(3) . . . yes
O2 C2 C1 118.3(2) . . . yes
O3 C2 C1 115.2(2) . . . yes
O1 C3 C4 107.87(19) . . . yes
O5 C4 C3 119.3(2) . . . yes
O4 C4 O5 122.10(19) . . . yes
O4 C4 C3 118.6(2) . . . yes
O6 C5 O7 126.4(2) . . . yes
O6 C5 C5 117.15(19) . . 3_555 yes
O7 C5 C5 116.40(18) . . 3_555 yes
O1 C1 H3 102.00 . . . no
O1 C1 H4 123.00 . . . no
C2 C1 H3 114.00 . . . no
C2 C1 H4 102.00 . . . no
H3 C1 H4 108.00 . . . no
O1 C3 H5 113.00 . . . no
O1 C3 H6 107.00 . . . no
C4 C3 H5 110.00 . . . no
C4 C3 H6 113.00 . . . no
H5 C3 H6 106.00 . . . no

loop_
_geom_bond_atom_site_label_1
_geom_bond_atom_site_label_2
_geom_bond_distance
_geom_bond_site_symmetry_1
_geom_bond_site_symmetry_2
_geom_bond_publ_flag
La O1 2.700(2) . . yes
La OW 2.562(2) . . yes
La O2 2.559(2) . . yes
La O5 2.577(2) . . yes
La O7 2.522(2) . . yes
La O4 2.500(2) . 1_655 yes
La O6 2.517(2) . 3_555 yes
La O4 2.840(2) . 3_556 yes
La O5 2.779(2) . 3_556 yes
La O3 2.539(2) . 4_554 yes
O1 C1 1.416(3) . . yes
O1 C3 1.423(4) . . yes
O2 C2 1.239(3) . . yes
O3 C2 1.263(3) . . yes
O4 C4 1.255(3) . . yes
O5 C4 1.258(3) . . yes
O6 C5 1.244(3) . . yes
O7 C5 1.254(3) . . yes
OW H1 0.9700 . . no
OW H2 0.9800 . . no
C1 C2 1.520(4) . . no
C3 C4 1.513(3) . . no
C5 C5 1.547(3) . 3_555 no
C1 H3 1.0000 . . no
C1 H4 1.0200 . . no
C3 H5 1.0600 . . no
C3 H6 0.9700 . . no

loop_
_geom_hbond_atom_site_label_D
_geom_hbond_atom_site_label_H
_geom_hbond_atom_site_label_A
_geom_hbond_distance_DH
_geom_hbond_distance_HA
_geom_hbond_distance_DA
_geom_hbond_angle_DHA
_geom_hbond_site_symmetry_A
_geom_hbond_publ_flag
OW H1 O7 0.9700 1.8100 2.746(3) 162.00 3_656 yes
OW H2 O7 0.9800 2.5000 3.100(3) 119.00 1_556 yes
OW H2 O3 0.9800 2.1600 3.024(3) 146.00 4_555 yes
C1 H3 O1 1.0000 2.5200 3.318(4) 136.00 4_555 yes
C3 H5 O3 1.0600 2.4500 3.238(4) 130.00 4_454 yes

loop_
_geom_torsion_atom_site_label_1
_geom_torsion_atom_site_label_2
_geom_torsion_atom_site_label_3
_geom_torsion_atom_site_label_4
_geom_torsion
_geom_torsion_site_symmetry_1
_geom_torsion_site_symmetry_2
_geom_torsion_site_symmetry_3
_geom_torsion_site_symmetry_4
_geom_torsion_publ_flag
OW La O1 C1 68.09(19) . . . . no
OW La O1 C3 -93.09(18) . . . . no
O2 La O1 C1 8.55(18) . . . . no
O2 La O1 C3 -152.6(2) . . . . no
O5 La O1 C1 134.3(2) . . . . no
O5 La O1 C3 -26.87(17) . . . . no
O7 La O1 C1 -124.01(18) . . . . no
O7 La O1 C3 74.81(19) . . . . no
O4 La O1 C1 -11.1(2) 1_655 . . . no
O4 La O1 C3 -172.23(16) 1_655 . . . no
O6 La O1 C1 -146.2(2) 3_555 . . . no
O6 La O1 C3 52.64(17) 3_555 . . . no
O4 La O1 C1 126.87(19) 3_556 . . . no
O4 La O1 C3 -34.3(3) 3_556 . . . no
O5 La O1 C1 157.87(17) 3_556 . . . no
O5 La O1 C3 -3.31(19) 3_556 . . . no
O3 La O1 C1 -66.99(18) 4_554 . . . no
O3 La O1 C3 131.83(18) 4_554 . . . no
O1 La O2 C2 -1.1(2) . . . . no
OW La O2 C2 -117.5(3) . . . . no
O5 La O2 C2 -45.7(3) . . . . no
O7 La O2 C2 108.3(3) . . . . no
O4 La O2 C2 166.3(3) 1_655 . . . no
O6 La O2 C2 25.0(3) 3_555 . . . no
O4 La O2 C2 -151.7(2) 3_556 . . . no
O5 La O2 C2 -82.7(3) 3_556 . . . no
O3 La O2 C2 88.2(3) 4_554 . . . no
O1 La O5 C4 32.63(16) . . . . no
O1 La O5 La 154.66(12) . . . 3_556 no
OW La O5 C4 144.94(18) . . . . no
OW La O5 La -93.03(9) . . . 3_556 no
O2 La O5 C4 77.40(18) . . . . no
O2 La O5 La -160.57(9) . . . 3_556 no
O7 La O5 C4 -84.41(18) . . . . no
O7 La O5 La 37.62(11) . . . 3_556 no
O4 La O5 C4 168.38(15) 1_655 . . . no
O4 La O5 La -69.59(14) 1_655 . . 3_556 no
O6 La O5 C4 -40.08(17) 3_555 . . . no
O6 La O5 La 81.95(9) 3_555 . . 3_556 no
O4 La O5 C4 -150.58(17) 3_556 . . . no
O4 La O5 La -28.55(9) 3_556 . . 3_556 no
O5 La O5 C4 -122.03(19) 3_556 . . . no
O5 La O5 La 0.00(8) 3_556 . . 3_556 no
O3 La O5 C4 2.5(2) 4_554 . . . no
O3 La O5 La 124.55(9) 4_554 . . 3_556 no
O1 La O7 C5 -28.71(19) . . . . no
OW La O7 C5 135.14(16) . . . . no
O2 La O7 C5 -111.04(18) . . . . no
O5 La O7 C5 40.02(18) . . . . no
O4 La O7 C5 -171.06(17) 1_655 . . . no
O6 La O7 C5 -6.38(15) 3_555 . . . no
O4 La O7 C5 124.94(18) 3_556 . . . no
O5 La O7 C5 74.56(17) 3_556 . . . no
O3 La O7 C5 -90.55(17) 4_554 . . . no
O1 La O4 C4 -8.2(4) . . 1_655 1_655 no
OW La O4 C4 -97.0(3) . . 1_655 1_655 no
O2 La O4 C4 -25.0(3) . . 1_655 1_655 no
O5 La O4 C4 -120.6(3) . . 1_655 1_655 no
O7 La O4 C4 121.2(3) . . 1_655 1_655 no
O1 La O6 C5 165.96(19) . . 3_555 3_555 no
OW La O6 C5 -121.42(17) . . 3_555 3_555 no
O2 La O6 C5 141.28(16) . . 3_555 3_555 no
O5 La O6 C5 -129.86(18) . . 3_555 3_555 no
O7 La O6 C5 5.98(16) . . 3_555 3_555 no
O1 La O4 C4 35.7(2) . . 3_556 3_556 no
OW La O4 C4 101.45(17) . . 3_556 3_556 no
O2 La O4 C4 136.67(16) . . 3_556 3_556 no
O5 La O4 C4 29.32(16) . . 3_556 3_556 no
O7 La O4 C4 -86.73(16) . . 3_556 3_556 no
O1 La O5 La -23.42(11) . . 3_556 3_556 no
O1 La O5 C4 -156.72(15) . . 3_556 3_556 no
OW La O5 La 76.59(9) . . 3_556 3_556 no
OW La O5 C4 -56.72(16) . . 3_556 3_556 no
O2 La O5 La 43.87(18) . . 3_556 3_556 no
O2 La O5 C4 -89.4(2) . . 3_556 3_556 no
O5 La O5 La 0.00(8) . . 3_556 3_556 no
O5 La O5 C4 -133.31(18) . . 3_556 3_556 no
O7 La O5 La -143.67(11) . . 3_556 3_556 no
O7 La O5 C4 83.02(16) . . 3_556 3_556 no
O1 La O3 C2 5.1(2) . . 4_554 4_554 no
OW La O3 C2 -91.1(3) . . 4_554 4_554 no
O2 La O3 C2 -55.2(2) . . 4_554 4_554 no
O5 La O3 C2 30.8(3) . . 4_554 4_554 no
O7 La O3 C2 138.3(3) . . 4_554 4_554 no
La O1 C1 C2 -13.5(3) . . . . no
C3 O1 C1 C2 148.3(2) . . . . no
La O1 C3 C4 21.1(3) . . . . no
C1 O1 C3 C4 -141.3(2) . . . . no
La O2 C2 O3 175.4(2) . . . . no
La O2 C2 C1 -5.6(4) . . . . no
La O3 C2 O2 -116.0(3) 4_555 . . . no
La O3 C2 C1 65.0(3) 4_555 . . . no
La O4 C4 O5 160.2(2) 1_455 . . . no
La O4 C4 C3 -20.2(5) 1_455 . . . no
La O4 C4 O5 -10.2(3) 3_556 . . . no
La O4 C4 C3 169.5(2) 3_556 . . . no
La O5 C4 O4 143.3(2) . . . . no
La O5 C4 C3 -36.3(3) . . . . no
La O5 C4 O4 10.5(3) 3_556 . . . no
La O5 C4 C3 -169.2(2) 3_556 . . . no
La O6 C5 O7 -173.88(17) 3_555 . . . no
La O6 C5 C5 5.4(2) 3_555 . . 3_555 no
La O7 C5 O6 -174.39(17) . . . . no
La O7 C5 C5 6.4(2) . . . 3_555 no
O1 C1 C2 O2 12.0(3) . . . . no
O1 C1 C2 O3 -168.9(2) . . . . no
O1 C3 C4 O4 -171.6(2) . . . . no
O1 C3 C4 O5 8.1(3) . . . . no
O6 C5 C5 O6 180.00(19) . . 3_555 3_555 no
O6 C5 C5 O7 0.7(3) . . 3_555 3_555 no
O7 C5 C5 O6 -0.7(3) . . 3_555 3_555 no
O7 C5 C5 O7 180.00(19) . . 3_555 3_555 no
